data_7158097
loop_
_publ_author_name
'Groutchik, Kristina'
'Jaiswal, Kuldeep'
'Dobrovetsky, Roman'

_publ_section_title
;
 An air-stable, Zn<sup>2+</sup>-based catalyst for hydrosilylation of
 alkenes and alkynes.
;
_journal_issue 25
_journal_name_full 'Organic &amp; biomolecular chemistry'
_journal_page_first 5544
_journal_page_last 5550
_journal_paper_doi 10.1039/d1ob00782c
_journal_volume 19
_journal_year 2021
_chemical_formula_moiety 'C21 H24 Cl2 N3 P Zn'
_chemical_formula_sum 'C21 H24 Cl2 N3 P Zn'
_chemical_formula_weight 485.67
_chemical_properties_physical Air-sensitive,Moisture-sensitive,Oxygen-sensitive
_space_group_crystal_system monoclinic
_space_group_IT_number 14
_space_group_name_Hall '-P 2ybc'
_space_group_name_H-M_alt 'P 1 21/c 1'
_atom_sites_solution_hydrogens geom
_atom_sites_solution_primary direct
_atom_sites_solution_secondary difmap
_audit_creation_method SHELXL-2014/7
_audit_update_record
;
2021-04-18 deposited with the CCDC.	2021-05-25 downloaded from the CCDC.
;
_cell_angle_alpha 90
_cell_angle_beta 96.857(4)
_cell_angle_gamma 90
_cell_formula_units_Z 4
_cell_length_a 7.9597(6)
_cell_length_b 20.1364(17)
_cell_length_c 13.5168(10)
_cell_measurement_reflns_used 18513
_cell_measurement_temperature 110(2)
_cell_measurement_theta_max 28.593
_cell_measurement_theta_min 1.824
_cell_volume 2151.0(3)
_computing_cell_refinement 'Saint, Bruker-AXS'
_computing_data_collection 'Apex2, Bruker-AXS'
_computing_data_reduction 'Saint, Bruker-AXS'
_computing_structure_refinement 'SHELXL-2014/7 (Sheldrick, 2014)'
_computing_structure_solution 'SHELXT-2014 (Sheldrick, 2015)'
_diffrn_ambient_temperature 110(2)
_diffrn_detector_area_resol_mean 1.75
_diffrn_measured_fraction_theta_full 1.000
_diffrn_measured_fraction_theta_max 0.981
_diffrn_measurement_device_type 'ApexDuo, Bruker-AXS'
_diffrn_measurement_method '0.5 deg. \f and \w scans'
_diffrn_radiation_type MoK\a
_diffrn_radiation_wavelength 0.71073
_diffrn_reflns_av_R_equivalents 0.0373
_diffrn_reflns_av_unetI/netI 0.0448
_diffrn_reflns_Laue_measured_fraction_full 1.000
_diffrn_reflns_Laue_measured_fraction_max 0.981
_diffrn_reflns_limit_h_max 6
_diffrn_reflns_limit_h_min -10
_diffrn_reflns_limit_k_max 25
_diffrn_reflns_limit_k_min -26
_diffrn_reflns_limit_l_max 18
_diffrn_reflns_limit_l_min -18
_diffrn_reflns_number 18513
_diffrn_reflns_point_group_measured_fraction_full 1.000
_diffrn_reflns_point_group_measured_fraction_max 0.981
_diffrn_reflns_theta_full 25.242
_diffrn_reflns_theta_max 28.593
_diffrn_reflns_theta_min 1.824
_diffrn_source 'ImuS micro-focus'
_exptl_absorpt_coefficient_mu 1.477
_exptl_absorpt_correction_T_max 0.945
_exptl_absorpt_correction_T_min 0.853
_exptl_absorpt_correction_type multi-scan
_exptl_absorpt_process_details 'Sadabs, Bruker-AXS'
_exptl_crystal_colour colourless
_exptl_crystal_density_diffrn 1.500
_exptl_crystal_description prism
_exptl_crystal_F_000 1000
_exptl_crystal_size_max 0.254
_exptl_crystal_size_mid 0.090
_exptl_crystal_size_min 0.038
_refine_diff_density_max 0.465
_refine_diff_density_min -0.368
_refine_diff_density_rms 0.086
_refine_ls_extinction_method none
_refine_ls_goodness_of_fit_ref 1.087
_refine_ls_hydrogen_treatment constr
_refine_ls_matrix_type full
_refine_ls_number_parameters 256
_refine_ls_number_reflns 5394
_refine_ls_number_restraints 0
_refine_ls_restrained_S_all 1.087
_refine_ls_R_factor_all 0.0490
_refine_ls_R_factor_gt 0.0327
_refine_ls_shift/su_max 0.002
_refine_ls_shift/su_mean 0.000
_refine_ls_structure_factor_coef Fsqd
_refine_ls_weighting_details 'w=1/[\s^2^(Fo^2^)+(0.0481P)^2^] where P=(Fo^2^+2Fc^2^)/3'
_refine_ls_weighting_scheme calc
_refine_ls_wR_factor_gt 0.0795
_refine_ls_wR_factor_ref 0.0961
_reflns_Friedel_coverage 0.000
_reflns_number_gt 4190
_reflns_number_total 5394
_reflns_threshold_expression 'I > 2\s(I)'
_cod_data_source_file d1ob00782c2.cif
_cod_data_source_block rom17
_cod_depositor_comments 'Adding full bibliography for 7158095--7158098.cif.'
_cod_original_sg_symbol_H-M 'P 21/c'
_cod_database_code 7158097
_shelx_shelxl_version_number 2014/7
_shelx_space_group_comment
;
The symmetry employed for this shelxl refinement is uniquely defined
by the following loop, which should always be used as a source of
symmetry information in preference to the above space-group names.
They are only intended as comments.
;
_shelx_estimated_absorpt_t_min 0.705
_shelx_estimated_absorpt_t_max 0.946

loop_
_space_group_symop_operation_xyz
'x, y, z'
'-x, y+1/2, -z+1/2'
'-x, -y, -z'
'x, -y-1/2, z-1/2'

loop_
_atom_site_label
_atom_site_type_symbol
_atom_site_fract_x
_atom_site_fract_y
_atom_site_fract_z
_atom_site_U_iso_or_equiv
_atom_site_adp_type
_atom_site_occupancy
_atom_site_site_symmetry_order
_atom_site_calc_flag
_atom_site_refinement_flags_posn
_atom_site_refinement_flags_adp
_atom_site_refinement_flags_occupancy
_atom_site_disorder_assembly
_atom_site_disorder_group
Zn1 Zn 0.50316(3) 0.50150(2) 0.20079(2) 0.01269(8) Uani 1 1 d . . . . .
Cl1 Cl 0.35676(7) 0.57556(3) 0.10275(4) 0.02081(14) Uani 1 1 d . . . . .
P1 P 0.78852(7) 0.48729(3) 0.17126(4) 0.01160(13) Uani 1 1 d . . . . .
Cl2 Cl 0.35003(7) 0.41312(3) 0.23289(4) 0.01929(13) Uani 1 1 d . . . . .
C2 C 0.8819(3) 0.40826(11) 0.13861(16) 0.0135(4) Uani 1 1 d . . . . .
H2A H 0.8649 0.4026 0.0653 0.016 Uiso 1 1 calc R U . . .
H2B H 1.0052 0.4091 0.1601 0.016 Uiso 1 1 calc R U . . .
C3 C 0.8038(3) 0.35013(11) 0.18714(16) 0.0145(5) Uani 1 1 d . . . . .
C4 C 0.6793(3) 0.31184(11) 0.13412(17) 0.0185(5) Uani 1 1 d . . . . .
H4 H 0.6389 0.3222 0.0669 0.022 Uiso 1 1 calc R U . . .
C5 C 0.6148(3) 0.25791(12) 0.18155(18) 0.0230(5) Uani 1 1 d . . . . .
H5 H 0.5290 0.2309 0.1472 0.028 Uiso 1 1 calc R U . . .
C6 C 0.6770(3) 0.24415(12) 0.27904(18) 0.0225(5) Uani 1 1 d . . . . .
H6 H 0.6377 0.2066 0.3120 0.027 Uiso 1 1 calc R U . . .
C7 C 0.7977(3) 0.28597(12) 0.32830(17) 0.0184(5) Uani 1 1 d . . . . .
C8 C 0.8634(3) 0.27460(14) 0.43555(17) 0.0272(6) Uani 1 1 d . . . . .
H8A H 0.8925 0.2276 0.4458 0.041 Uiso 1 1 calc R U . . .
H8B H 0.7761 0.2869 0.4776 0.041 Uiso 1 1 calc R U . . .
H8C H 0.9644 0.3019 0.4534 0.041 Uiso 1 1 calc R U . . .
N9 N 0.8628(2) 0.33811(10) 0.28338(13) 0.0160(4) Uani 1 1 d . . . . .
C10 C 0.8833(3) 0.54805(11) 0.09348(16) 0.0149(5) Uani 1 1 d . . . . .
H10A H 1.0081 0.5453 0.1075 0.018 Uiso 1 1 calc R U . . .
H10B H 0.8517 0.5366 0.0225 0.018 Uiso 1 1 calc R U . . .
C11 C 0.8284(3) 0.61825(11) 0.11092(16) 0.0143(5) Uani 1 1 d . . . . .
C12 C 0.7359(3) 0.65511(12) 0.03680(17) 0.0193(5) Uani 1 1 d . . . . .
H12 H 0.7063 0.6370 -0.0278 0.023 Uiso 1 1 calc R U . . .
C13 C 0.6880(3) 0.71844(12) 0.05893(18) 0.0215(5) Uani 1 1 d . . . . .
H13 H 0.6253 0.7448 0.0093 0.026 Uiso 1 1 calc R U . . .
C14 C 0.7315(3) 0.74369(12) 0.15394(17) 0.0192(5) Uani 1 1 d . . . . .
H14 H 0.6986 0.7873 0.1705 0.023 Uiso 1 1 calc R U . . .
C15 C 0.8241(3) 0.70387(12) 0.22421(16) 0.0170(5) Uani 1 1 d . . . . .
C16 C 0.8775(3) 0.72835(12) 0.32833(17) 0.0245(6) Uani 1 1 d . . . . .
H16A H 1.0004 0.7238 0.3439 0.037 Uiso 1 1 calc R U . . .
H16B H 0.8211 0.7020 0.3757 0.037 Uiso 1 1 calc R U . . .
H16C H 0.8458 0.7751 0.3333 0.037 Uiso 1 1 calc R U . . .
N17 N 0.8734(2) 0.64183(10) 0.20359(13) 0.0157(4) Uani 1 1 d . . . . .
C18 C 0.8861(3) 0.50027(11) 0.29989(16) 0.0156(5) Uani 1 1 d . . . . .
H18A H 0.9135 0.4564 0.3306 0.019 Uiso 1 1 calc R U . . .
H18B H 0.9940 0.5244 0.2981 0.019 Uiso 1 1 calc R U . . .
C19 C 0.7789(3) 0.53838(11) 0.36588(15) 0.0126(4) Uani 1 1 d . . . . .
C20 C 0.8552(3) 0.56526(11) 0.45465(16) 0.0155(5) Uani 1 1 d . . . . .
H20 H 0.9746 0.5631 0.4704 0.019 Uiso 1 1 calc R U . . .
C21 C 0.7587(3) 0.59504(12) 0.51993(17) 0.0189(5) Uani 1 1 d . . . . .
H21 H 0.8098 0.6131 0.5811 0.023 Uiso 1 1 calc R U . . .
C22 C 0.5839(3) 0.59805(12) 0.49418(17) 0.0187(5) Uani 1 1 d . . . . .
H22 H 0.5142 0.6179 0.5383 0.022 Uiso 1 1 calc R U . . .
C23 C 0.5122(3) 0.57193(11) 0.40392(17) 0.0157(5) Uani 1 1 d . . . . .
C24 C 0.3258(3) 0.57435(12) 0.37266(18) 0.0218(5) Uani 1 1 d . . . . .
H24A H 0.3034 0.5986 0.3096 0.033 Uiso 1 1 calc R U . . .
H24B H 0.2700 0.5970 0.4240 0.033 Uiso 1 1 calc R U . . .
H24C H 0.2816 0.5290 0.3639 0.033 Uiso 1 1 calc R U . . .
N25 N 0.6094(2) 0.54243(9) 0.34046(13) 0.0122(4) Uani 1 1 d . . . . .

loop_
_atom_site_aniso_label
_atom_site_aniso_U_11
_atom_site_aniso_U_22
_atom_site_aniso_U_33
_atom_site_aniso_U_23
_atom_site_aniso_U_13
_atom_site_aniso_U_12
Zn1 0.01190(15) 0.01320(15) 0.01266(14) 0.00041(10) 0.00017(10) -0.00099(9)
Cl1 0.0183(3) 0.0201(3) 0.0228(3) 0.0053(2) -0.0029(2) 0.0023(2)
P1 0.0125(3) 0.0117(3) 0.0106(3) -0.0005(2) 0.0011(2) 0.0002(2)
Cl2 0.0220(3) 0.0180(3) 0.0183(3) -0.0006(2) 0.0041(2) -0.0072(2)
C2 0.0119(10) 0.0158(12) 0.0130(10) -0.0023(9) 0.0019(8) 0.0017(8)
C3 0.0171(11) 0.0110(11) 0.0157(11) -0.0002(8) 0.0029(9) 0.0065(9)
C4 0.0204(12) 0.0169(13) 0.0175(12) 0.0015(9) -0.0013(9) 0.0038(9)
C5 0.0229(13) 0.0172(14) 0.0278(14) -0.0008(10) -0.0015(10) -0.0023(10)
C6 0.0255(13) 0.0160(13) 0.0267(14) 0.0058(10) 0.0055(10) 0.0011(10)
C7 0.0190(12) 0.0193(13) 0.0179(12) 0.0028(9) 0.0059(9) 0.0048(9)
C8 0.0340(14) 0.0291(16) 0.0184(13) 0.0065(11) 0.0027(11) -0.0012(11)
N9 0.0188(10) 0.0169(11) 0.0121(9) -0.0003(8) 0.0007(7) 0.0020(8)
C10 0.0160(11) 0.0150(12) 0.0143(11) 0.0000(9) 0.0046(9) -0.0013(9)
C11 0.0167(11) 0.0125(12) 0.0143(11) -0.0013(8) 0.0049(9) -0.0062(9)
C12 0.0237(12) 0.0190(13) 0.0148(11) -0.0004(9) 0.0011(9) -0.0061(10)
C13 0.0223(12) 0.0176(13) 0.0232(13) 0.0028(10) -0.0030(10) -0.0033(10)
C14 0.0213(12) 0.0153(12) 0.0217(13) 0.0003(9) 0.0051(10) -0.0018(9)
C15 0.0242(12) 0.0131(12) 0.0146(11) -0.0012(9) 0.0060(9) -0.0056(9)
C16 0.0461(16) 0.0138(13) 0.0138(11) -0.0024(9) 0.0047(11) -0.0036(11)
N17 0.0189(10) 0.0139(10) 0.0147(9) 0.0001(7) 0.0029(8) -0.0026(7)
C18 0.0158(11) 0.0183(13) 0.0124(11) -0.0011(9) 0.0002(9) 0.0031(8)
C19 0.0134(10) 0.0129(11) 0.0115(10) 0.0017(8) 0.0011(8) -0.0008(8)
C20 0.0162(11) 0.0157(12) 0.0141(11) 0.0018(9) 0.0001(9) -0.0012(9)
C21 0.0303(13) 0.0152(12) 0.0111(11) -0.0010(9) 0.0015(10) -0.0026(10)
C22 0.0260(13) 0.0147(12) 0.0166(11) -0.0022(9) 0.0074(10) -0.0011(9)
C23 0.0183(11) 0.0132(12) 0.0161(11) -0.0001(9) 0.0047(9) 0.0000(8)
C24 0.0162(12) 0.0237(14) 0.0264(13) -0.0053(10) 0.0062(10) 0.0014(9)
N25 0.0106(8) 0.0123(10) 0.0138(9) 0.0000(7) 0.0020(7) -0.0002(7)

loop_
_atom_type_symbol
_atom_type_description
_atom_type_scat_dispersion_real
_atom_type_scat_dispersion_imag
_atom_type_scat_source
C C 0.0033 0.0016 'International Tables Vol C Tables 4.2.6.8 and 6.1.1.4'
H H 0.0000 0.0000 'International Tables Vol C Tables 4.2.6.8 and 6.1.1.4'
N N 0.0061 0.0033 'International Tables Vol C Tables 4.2.6.8 and 6.1.1.4'
P P 0.1023 0.0942 'International Tables Vol C Tables 4.2.6.8 and 6.1.1.4'
Cl Cl 0.1484 0.1585 'International Tables Vol C Tables 4.2.6.8 and 6.1.1.4'
Zn Zn 0.2839 1.4301 'International Tables Vol C Tables 4.2.6.8 and 6.1.1.4'

loop_
_geom_angle_atom_site_label_1
_geom_angle_atom_site_label_2
_geom_angle_atom_site_label_3
_geom_angle
_geom_angle_site_symmetry_1
_geom_angle_site_symmetry_3
_geom_angle_publ_flag
N25 Zn1 Cl2 107.67(5) . . ?
N25 Zn1 Cl1 112.98(5) . . ?
Cl2 Zn1 Cl1 112.99(2) . . ?
N25 Zn1 P1 84.81(5) . . ?
Cl2 Zn1 P1 119.59(2) . . ?
Cl1 Zn1 P1 115.10(2) . . ?
C2 P1 C10 103.59(10) . . ?
C2 P1 C18 102.35(10) . . ?
C10 P1 C18 106.93(11) . . ?
C2 P1 Zn1 124.74(7) . . ?
C10 P1 Zn1 118.97(7) . . ?
C18 P1 Zn1 97.41(8) . . ?
C3 C2 P1 111.62(14) . . ?
C3 C2 H2A 109.3 . . ?
P1 C2 H2A 109.3 . . ?
C3 C2 H2B 109.3 . . ?
P1 C2 H2B 109.3 . . ?
H2A C2 H2B 108.0 . . ?
N9 C3 C4 122.9(2) . . ?
N9 C3 C2 116.3(2) . . ?
C4 C3 C2 120.8(2) . . ?
C3 C4 C5 118.5(2) . . ?
C3 C4 H4 120.8 . . ?
C5 C4 H4 120.8 . . ?
C6 C5 C4 119.2(2) . . ?
C6 C5 H5 120.4 . . ?
C4 C5 H5 120.4 . . ?
C5 C6 C7 119.1(2) . . ?
C5 C6 H6 120.5 . . ?
C7 C6 H6 120.5 . . ?
N9 C7 C6 122.6(2) . . ?
N9 C7 C8 116.5(2) . . ?
C6 C7 C8 120.9(2) . . ?
C7 C8 H8A 109.5 . . ?
C7 C8 H8B 109.5 . . ?
H8A C8 H8B 109.5 . . ?
C7 C8 H8C 109.5 . . ?
H8A C8 H8C 109.5 . . ?
H8B C8 H8C 109.5 . . ?
C7 N9 C3 117.8(2) . . ?
C11 C10 P1 112.91(15) . . ?
C11 C10 H10A 109.0 . . ?
P1 C10 H10A 109.0 . . ?
C11 C10 H10B 109.0 . . ?
P1 C10 H10B 109.0 . . ?
H10A C10 H10B 107.8 . . ?
N17 C11 C12 122.9(2) . . ?
N17 C11 C10 115.22(19) . . ?
C12 C11 C10 121.9(2) . . ?
C13 C12 C11 118.5(2) . . ?
C13 C12 H12 120.8 . . ?
C11 C12 H12 120.8 . . ?
C12 C13 C14 119.8(2) . . ?
C12 C13 H13 120.1 . . ?
C14 C13 H13 120.1 . . ?
C15 C14 C13 118.4(2) . . ?
C15 C14 H14 120.8 . . ?
C13 C14 H14 120.8 . . ?
N17 C15 C14 122.6(2) . . ?
N17 C15 C16 116.1(2) . . ?
C14 C15 C16 121.3(2) . . ?
C15 C16 H16A 109.5 . . ?
C15 C16 H16B 109.5 . . ?
H16A C16 H16B 109.5 . . ?
C15 C16 H16C 109.5 . . ?
H16A C16 H16C 109.5 . . ?
H16B C16 H16C 109.5 . . ?
C11 N17 C15 117.83(19) . . ?
C19 C18 P1 115.17(15) . . ?
C19 C18 H18A 108.5 . . ?
P1 C18 H18A 108.5 . . ?
C19 C18 H18B 108.5 . . ?
P1 C18 H18B 108.5 . . ?
H18A C18 H18B 107.5 . . ?
N25 C19 C20 121.01(19) . . ?
N25 C19 C18 119.68(18) . . ?
C20 C19 C18 119.20(19) . . ?
C21 C20 C19 120.3(2) . . ?
C21 C20 H20 119.8 . . ?
C19 C20 H20 119.8 . . ?
C20 C21 C22 118.4(2) . . ?
C20 C21 H21 120.8 . . ?
C22 C21 H21 120.8 . . ?
C23 C22 C21 119.8(2) . . ?
C23 C22 H22 120.1 . . ?
C21 C22 H22 120.1 . . ?
N25 C23 C22 121.0(2) . . ?
N25 C23 C24 117.18(19) . . ?
C22 C23 C24 121.8(2) . . ?
C23 C24 H24A 109.5 . . ?
C23 C24 H24B 109.5 . . ?
H24A C24 H24B 109.5 . . ?
C23 C24 H24C 109.5 . . ?
H24A C24 H24C 109.5 . . ?
H24B C24 H24C 109.5 . . ?
C19 N25 C23 119.43(18) . . ?
C19 N25 Zn1 118.51(13) . . ?
C23 N25 Zn1 122.06(14) . . ?

loop_
_geom_bond_atom_site_label_1
_geom_bond_atom_site_label_2
_geom_bond_distance
_geom_bond_site_symmetry_2
_geom_bond_publ_flag
Zn1 N25 2.1393(17) . ?
Zn1 Cl2 2.2287(6) . ?
Zn1 Cl1 2.2291(6) . ?
Zn1 P1 2.3700(6) . ?
P1 C2 1.832(2) . ?
P1 C10 1.833(2) . ?
P1 C18 1.836(2) . ?
C2 C3 1.511(3) . ?
C2 H2A 0.9900 . ?
C2 H2B 0.9900 . ?
C3 N9 1.351(3) . ?
C3 C4 1.386(3) . ?
C4 C5 1.390(3) . ?
C4 H4 0.9500 . ?
C5 C6 1.379(3) . ?
C5 H5 0.9500 . ?
C6 C7 1.387(3) . ?
C6 H6 0.9500 . ?
C7 N9 1.347(3) . ?
C7 C8 1.499(3) . ?
C8 H8A 0.9800 . ?
C8 H8B 0.9800 . ?
C8 H8C 0.9800 . ?
C10 C11 1.507(3) . ?
C10 H10A 0.9900 . ?
C10 H10B 0.9900 . ?
C11 N17 1.348(3) . ?
C11 C12 1.386(3) . ?
C12 C13 1.374(3) . ?
C12 H12 0.9500 . ?
C13 C14 1.386(3) . ?
C13 H13 0.9500 . ?
C14 C15 1.386(3) . ?
C14 H14 0.9500 . ?
C15 N17 1.349(3) . ?
C15 C16 1.504(3) . ?
C16 H16A 0.9800 . ?
C16 H16B 0.9800 . ?
C16 H16C 0.9800 . ?
C18 C19 1.515(3) . ?
C18 H18A 0.9900 . ?
C18 H18B 0.9900 . ?
C19 N25 1.355(3) . ?
C19 C20 1.388(3) . ?
C20 C21 1.375(3) . ?
C20 H20 0.9500 . ?
C21 C22 1.394(3) . ?
C21 H21 0.9500 . ?
C22 C23 1.387(3) . ?
C22 H22 0.9500 . ?
C23 N25 1.359(3) . ?
C23 C24 1.494(3) . ?
C24 H24A 0.9800 . ?
C24 H24B 0.9800 . ?
C24 H24C 0.9800 . ?
